data_7050695
loop_
_publ_author_name
'Urbanczyk-Lipkowska, Z.'
'Szczesna, B.'

_publ_section_title
;
Cooperative effect of multiple hydrogen bonding involving nitro
group - solid state dimeric self-assembly of o-, m-,
p-hydroxyphenyl-2,4-dinitrophenylhydrazones
;
_journal_name_full 'New Journal of Chemistry'
_journal_paper_doi 10.1039/b105498h
_journal_year 2002
_chemical_formula_sum 'C14 H11.5 N4.5 O5'
_chemical_formula_weight 322.78
_space_group_IT_number 15
_symmetry_cell_setting monoclinic
_symmetry_space_group_name_Hall '-C 2yc'
_symmetry_space_group_name_H-M 'C 1 2/c 1'
_cell_angle_alpha 90.00
_cell_angle_beta 102.15(3)
_cell_angle_gamma 90.00
_cell_formula_units_Z 8
_cell_length_a 12.002(2)
_cell_length_b 9.175(2)
_cell_length_c 27.266(5)
_cell_measurement_temperature 293(2)
_cell_volume 2935.2(10)
_diffrn_ambient_temperature 293(2)
_exptl_crystal_density_diffrn 1.461
_cod_depositor_comments
;
The following automatic conversions were performed:
'_symmetry_cell_setting' value 'Monoclinic' changed to 'monoclinic'
according to '/home/saulius/struct/CIF-dictionaries/cif_core.dic'
dictionary named 'cif_core.dic' version 2.4.1 from 2010-06-29.

Automatic conversion script
Id: cif_fix_enum 1527 2010-12-29 10:47:43Z saulius 
;
_cod_original_sg_symbol_H-M 'C 2/c'
_cod_original_formula_sum 'C14 H11.50 N4.50 O5'
_cod_database_code 7050695

loop_
_symmetry_equiv_pos_as_xyz
'x, y, z'
'-x, y, -z+1/2'
'x+1/2, y+1/2, z'
'-x+1/2, y+1/2, -z+1/2'
'-x, -y, -z'
'x, -y, z-1/2'
'-x+1/2, -y+1/2, -z'
'x+1/2, -y+1/2, z-1/2'

loop_
_atom_site_label
_atom_site_type_symbol
_atom_site_fract_x
_atom_site_fract_y
_atom_site_fract_z
_atom_site_U_iso_or_equiv
_atom_site_adp_type
_atom_site_occupancy
_atom_site_calc_flag
_atom_site_refinement_flags
_atom_site_disorder_assembly
_atom_site_disorder_group
C1 C 0.4420(3) 0.0374(3) 0.58153(11) 0.0462(8) Uani 1 d . . .
C2 C 0.4324(3) 0.1633(3) 0.61095(11) 0.0463(8) Uani 1 d . . .
C3 C 0.5003(3) 0.1814(4) 0.65834(11) 0.0502(8) Uani 1 d . . .
H3 H 0.4921 0.2636 0.6773 0.060 Uiso 1 calc R . .
C4 C 0.5790(3) 0.0778(3) 0.67699(11) 0.0484(8) Uani 1 d . . .
C5 C 0.5926(3) -0.0459(4) 0.64954(13) 0.0559(9) Uani 1 d . . .
H5 H 0.6473 -0.1152 0.6627 0.067 Uiso 1 calc R . .
C6 C 0.5252(3) -0.0651(3) 0.60318(12) 0.0540(9) Uani 1 d . . .
H6 H 0.5345 -0.1488 0.5852 0.065 Uiso 1 calc R . .
C7 C 0.3212(3) -0.1241(4) 0.46749(12) 0.0521(8) Uani 1 d . . .
H7 H 0.258(3) -0.049(4) 0.4556(12) 0.065(10) Uiso 1 d . . .
C8 C 0.3232(3) -0.2515(3) 0.43602(11) 0.0487(8) Uani 1 d . . .
C9 C 0.3995(3) -0.3668(4) 0.45016(12) 0.0596(9) Uani 1 d . . .
H9 H 0.4508 -0.3636 0.4809 0.072 Uiso 1 calc R . .
C10 C 0.3994(3) -0.4847(4) 0.41918(12) 0.0655(10) Uani 1 d . . .
H10 H 0.4509 -0.5604 0.4288 0.079 Uiso 1 calc R . .
C11 C 0.3226(3) -0.4910(4) 0.37349(12) 0.0565(9) Uani 1 d . . .
C12 C 0.2474(3) -0.3783(4) 0.35862(12) 0.0549(9) Uani 1 d . . .
H12 H 0.1966 -0.3818 0.3277 0.066 Uiso 1 calc R . .
C13 C 0.2479(3) -0.2600(4) 0.38998(11) 0.0528(8) Uani 1 d . . .
H13 H 0.1966 -0.1843 0.3800 0.063 Uiso 1 calc R . .
N1 N 0.3901(2) -0.1110(3) 0.50987(9) 0.0524(7) Uani 1 d . . .
N2 N 0.3769(3) 0.0154(3) 0.53546(10) 0.0537(7) Uani 1 d . . .
H2 H 0.327(3) 0.081(4) 0.5222(12) 0.056(11) Uiso 1 d . . .
N3 N 0.3541(3) 0.2797(3) 0.59327(10) 0.0576(7) Uani 1 d . . .
N4 N 0.6512(3) 0.0995(4) 0.72626(11) 0.0645(8) Uani 1 d . . .
O1 O 0.2916(2) 0.2702(3) 0.55119(9) 0.0858(9) Uani 1 d . . .
O2 O 0.3509(2) 0.3861(3) 0.61976(9) 0.0783(8) Uani 1 d . . .
O3 O 0.6350(2) 0.2041(4) 0.75151(9) 0.0921(10) Uani 1 d . . .
O4 O 0.7275(2) 0.0103(4) 0.74086(10) 0.0910(9) Uani 1 d . . .
O5 O 0.3264(3) -0.6120(3) 0.34475(9) 0.0839(9) Uani 1 d . . .
H5A H 0.2739 -0.6042 0.3160 0.101 Uiso 1 calc R . .
C1' C 0.0000 0.1962(8) 0.7500 0.0805(17) Uani 1 d S . .
C2' C 0.0000 0.0403(8) 0.7500 0.150(4) Uani 1 d S . .
H2'1 H -0.0752 0.0040 0.7552 0.180 Uiso 0.50 calc PR . .
H2'2 H 0.0621 0.0040 0.7777 0.180 Uiso 0.50 calc PR . .
H2'3 H 0.0130 0.0040 0.7171 0.180 Uiso 0.50 calc PR . .
N1' N 0.0000 0.3170(7) 0.7500 0.110(2) Uani 1 d S . .

loop_
_atom_site_aniso_label
_atom_site_aniso_U_11
_atom_site_aniso_U_22
_atom_site_aniso_U_33
_atom_site_aniso_U_23
_atom_site_aniso_U_13
_atom_site_aniso_U_12
C1 0.0523(19) 0.0385(17) 0.0488(18) 0.0013(14) 0.0124(15) -0.0003(15)
C2 0.053(2) 0.0372(17) 0.0489(18) 0.0027(14) 0.0112(15) 0.0056(15)
C3 0.057(2) 0.0453(19) 0.0498(18) -0.0030(15) 0.0143(15) 0.0000(16)
C4 0.051(2) 0.0520(19) 0.0428(17) 0.0045(15) 0.0105(14) 0.0017(17)
C5 0.058(2) 0.048(2) 0.061(2) 0.0095(17) 0.0121(17) 0.0087(17)
C6 0.066(2) 0.0398(17) 0.059(2) -0.0004(16) 0.0200(18) 0.0079(17)
C7 0.063(2) 0.0457(19) 0.0480(19) -0.0012(16) 0.0125(17) 0.0021(17)
C8 0.059(2) 0.0419(17) 0.0457(17) -0.0009(14) 0.0110(15) -0.0026(16)
C9 0.078(3) 0.050(2) 0.0466(18) 0.0003(16) 0.0039(16) 0.0069(19)
C10 0.086(3) 0.049(2) 0.055(2) 0.0017(17) -0.0012(19) 0.015(2)
C11 0.079(2) 0.0423(18) 0.0478(18) -0.0050(15) 0.0118(17) 0.0036(18)
C12 0.068(2) 0.0494(19) 0.0452(18) 0.0002(16) 0.0064(16) 0.0018(18)
C13 0.059(2) 0.0468(18) 0.0526(19) 0.0039(16) 0.0120(16) 0.0061(17)
N1 0.068(2) 0.0412(15) 0.0508(16) -0.0066(13) 0.0183(14) 0.0026(14)
N2 0.068(2) 0.0422(16) 0.0497(16) -0.0048(13) 0.0092(14) 0.0078(15)
N3 0.0671(19) 0.0489(17) 0.0533(16) -0.0077(14) 0.0046(14) 0.0132(15)
N4 0.056(2) 0.083(2) 0.0538(17) 0.0082(17) 0.0090(15) -0.0029(19)
O1 0.110(2) 0.0668(18) 0.0639(16) -0.0110(13) -0.0190(15) 0.0373(16)
O2 0.097(2) 0.0562(15) 0.0753(17) -0.0192(14) 0.0038(14) 0.0292(15)
O3 0.094(2) 0.113(2) 0.0621(17) -0.0287(17) -0.0012(14) 0.0061(19)
O4 0.0741(19) 0.110(2) 0.0783(19) 0.0170(17) -0.0068(15) 0.020(2)
O5 0.124(2) 0.0556(15) 0.0594(15) -0.0181(13) -0.0086(14) 0.0251(16)
C1' 0.072(4) 0.075(4) 0.097(5) 0.000 0.024(3) 0.000
C2' 0.096(6) 0.075(5) 0.289(12) 0.000 0.061(7) 0.000
N1' 0.149(6) 0.077(4) 0.107(4) 0.000 0.036(4) 0.000

loop_
_geom_bond_atom_site_label_1
_geom_bond_atom_site_label_2
_geom_bond_distance
_geom_bond_site_symmetry_2
_geom_bond_publ_flag
C1 N2 1.348(4) . ?
C1 C6 1.409(4) . ?
C1 C2 1.425(4) . ?
C2 C3 1.385(4) . ?
C2 N3 1.437(4) . ?
C3 C4 1.362(4) . ?
C4 C5 1.388(4) . ?
C4 N4 1.451(4) . ?
C5 C6 1.361(5) . ?
C7 N1 1.277(4) . ?
C7 C8 1.453(4) . ?
C8 C13 1.386(4) . ?
C8 C9 1.399(4) . ?
C9 C10 1.372(5) . ?
C10 C11 1.386(5) . ?
C11 O5 1.365(4) . ?
C11 C12 1.376(4) . ?
C12 C13 1.381(4) . ?
N1 N2 1.379(3) . ?
N3 O2 1.220(3) . ?
N3 O1 1.235(3) . ?
N4 O3 1.220(4) . ?
N4 O4 1.230(4) . ?
C1' N1' 1.109(7) . ?
C1' C2' 1.430(9) . ?
